data_7701648
loop_
_publ_author_name
'Ordyszewska, Anna'
'Szynkiewicz, Natalia'
'Perzanowski, Emil'
'Chojnacki, Jaros\/law'
'Wi\'sniewska, Aleksandra'
'Grubba, Rafa\/l'

_publ_section_title
;
 Structural and spectroscopic analysis of a new family of monomeric
 diphosphinoboranes.
;
_journal_issue 33
_journal_name_full 'Dalton transactions (Cambridge, England : 2003)'
_journal_page_first 12482
_journal_page_last 12495
_journal_paper_doi 10.1039/c9dt02195g
_journal_volume 48
_journal_year 2019
_chemical_formula_moiety 'C30 H34 B N P2'
_chemical_formula_sum 'C30 H34 B N P2'
_chemical_formula_weight 481.33
_space_group_crystal_system triclinic
_space_group_IT_number 2
_space_group_name_Hall '-P 1'
_space_group_name_H-M_alt 'P -1'
_atom_sites_solution_hydrogens geom
_atom_sites_solution_primary direct
_atom_sites_solution_secondary fmap
_audit_creation_date 2019-05-23
_audit_creation_method
;
Olex2 1.2
(compiled 2018.05.29 svn.r3508 for OlexSys, GUI svn.r5506)
;
_audit_update_record
;
2019-05-23 deposited with the CCDC.	2019-07-30 downloaded from the CCDC.
;
_cell_angle_alpha 106.292(6)
_cell_angle_beta 95.312(6)
_cell_angle_gamma 106.653(6)
_cell_formula_units_Z 2
_cell_length_a 9.7043(6)
_cell_length_b 10.3260(8)
_cell_length_c 14.6037(11)
_cell_measurement_reflns_used 6673
_cell_measurement_temperature 120
_cell_measurement_theta_max 29.49
_cell_measurement_theta_min 2.17
_cell_volume 1321.69(18)
_computing_cell_refinement 'X-Area Recipe 1.33.0.0 (STOE, 2015)'
_computing_data_collection 'X-Area WinXpose 2.0.22.0 (STOE, 2016)'
_computing_data_reduction 'X-Area Integrate 1.72.0.0 (STOE, 2018) X-Area LANA 1.71.6.0 (STOE, 2017)'
_computing_molecular_graphics 'Olex2 (Dolomanov et al., 2009)'
_computing_publication_material 'Olex2 (Dolomanov et al., 2009)'
_computing_structure_refinement 'ShelXL (Sheldrick, 2015)'
_computing_structure_solution 'ShelXT (Sheldrick, 2015)'
_diffrn_ambient_temperature 120.0
_diffrn_detector_area_resol_mean 6.67
_diffrn_measured_fraction_theta_full 0.987
_diffrn_measured_fraction_theta_max 0.971
_diffrn_measurement_device_type 'STOE IPDS 2T'
_diffrn_measurement_method 'rotation method, \w scans'
_diffrn_radiation_type MoK\a
_diffrn_radiation_wavelength 0.71073
_diffrn_reflns_av_R_equivalents 0.0884
_diffrn_reflns_av_unetI/netI 0.1257
_diffrn_reflns_Laue_measured_fraction_full 0.987
_diffrn_reflns_Laue_measured_fraction_max 0.971
_diffrn_reflns_limit_h_max 13
_diffrn_reflns_limit_h_min -11
_diffrn_reflns_limit_k_max 14
_diffrn_reflns_limit_k_min -14
_diffrn_reflns_limit_l_max 18
_diffrn_reflns_limit_l_min -19
_diffrn_reflns_number 12769
_diffrn_reflns_point_group_measured_fraction_full 0.987
_diffrn_reflns_point_group_measured_fraction_max 0.971
_diffrn_reflns_theta_full 25.242
_diffrn_reflns_theta_max 29.282
_diffrn_reflns_theta_min 2.174
_diffrn_source 'GeniX Mo, 0.05 x 0.05 mm2 microfocus'
_exptl_absorpt_coefficient_mu 0.183
_exptl_absorpt_correction_type none
_exptl_crystal_colour colourless
_exptl_crystal_colour_primary colourless
_exptl_crystal_density_diffrn 1.209
_exptl_crystal_density_method 'not measured'
_exptl_crystal_description block
_exptl_crystal_F_000 512
_exptl_crystal_size_max 0.27
_exptl_crystal_size_mid 0.21
_exptl_crystal_size_min 0.18
_refine_diff_density_max 1.172
_refine_diff_density_min -0.857
_refine_diff_density_rms 0.118
_refine_ls_extinction_method none
_refine_ls_goodness_of_fit_ref 0.941
_refine_ls_hydrogen_treatment constr
_refine_ls_matrix_type full
_refine_ls_number_parameters 311
_refine_ls_number_reflns 7018
_refine_ls_number_restraints 0
_refine_ls_restrained_S_all 0.941
_refine_ls_R_factor_all 0.1395
_refine_ls_R_factor_gt 0.0802
_refine_ls_shift/su_max 0.000
_refine_ls_shift/su_mean 0.000
_refine_ls_structure_factor_coef Fsqd
_refine_ls_weighting_details 'w=1/[\s^2^(Fo^2^)+(0.1388P)^2^] where P=(Fo^2^+2Fc^2^)/3'
_refine_ls_weighting_scheme calc
_refine_ls_wR_factor_gt 0.1964
_refine_ls_wR_factor_ref 0.2266
_reflns_Friedel_coverage 0.000
_reflns_number_gt 4016
_reflns_number_total 7019
_reflns_threshold_expression 'I > 2\s(I)'
_cod_data_source_file c9dt02195g2.cif
_cod_data_source_block 1
_cod_original_cell_volume 1321.69(17)
_cod_database_code 7701648
_shelx_shelxl_version_number 2018/1
_shelx_space_group_comment
;
The symmetry employed for this shelxl refinement is uniquely defined
by the following loop, which should always be used as a source of
symmetry information in preference to the above space-group names.
They are only intended as comments.
;
_shelx_estimated_absorpt_t_max 0.968
_shelx_estimated_absorpt_t_min 0.952
_olex2_refinement_description
;
1. Fixed Uiso
 At 1.2 times of:
  All C(H) groups
 At 1.5 times of:
  All C(H,H,H) groups
2.a Ternary CH refined with riding coordinates:
 C1(H1), C4(H4)
2.b Aromatic/amide H refined with riding coordinates:
 C8(H8), C9(H9), C10(H10), C11(H11), C12(H12), C14(H14), C15(H15), C16(H16),
 C17(H17), C18(H18), C20(H20), C21(H21), C22(H22), C23(H23), C24(H24), C26(H26),
  C27(H27), C28(H28), C29(H29), C30(H30)
2.c Idealised Me refined as rotating group:
 C2(H2A,H2B,H2C), C3(H3A,H3B,H3C), C5(H5A,H5B,H5C), C6(H6A,H6B,H6C)
;
_olex2_submission_special_instructions 'No special instructions were received'

loop_
_space_group_symop_operation_xyz
'x, y, z'
'-x, -y, -z'

loop_
_atom_site_label
_atom_site_type_symbol
_atom_site_fract_x
_atom_site_fract_y
_atom_site_fract_z
_atom_site_U_iso_or_equiv
_atom_site_adp_type
_atom_site_occupancy
_atom_site_site_symmetry_order
_atom_site_calc_flag
_atom_site_refinement_flags_posn
P1 P 0.42420(8) 0.39768(9) 0.85371(6) 0.0201(2) Uani 1 1 d .
P2 P 0.12770(9) 0.28185(9) 0.65994(6) 0.0215(2) Uani 1 1 d .
N1 N 0.1284(3) 0.2458(3) 0.8522(2) 0.0223(6) Uani 1 1 d .
C1 C 0.1855(4) 0.2667(4) 0.9554(2) 0.0278(7) Uani 1 1 d .
H1 H 0.290942 0.326972 0.969761 0.033 Uiso 1 1 calc R
C2 C 0.1091(4) 0.3501(5) 1.0259(3) 0.0390(9) Uani 1 1 d .
H2A H 0.121653 0.442795 1.016498 0.058 Uiso 1 1 calc GR
H2B H 0.152547 0.364913 1.092896 0.058 Uiso 1 1 calc GR
H2C H 0.004529 0.295751 1.013321 0.058 Uiso 1 1 calc GR
C3 C 0.1817(4) 0.1276(5) 0.9726(3) 0.0415(10) Uani 1 1 d .
H3A H 0.080533 0.062469 0.955418 0.062 Uiso 1 1 calc GR
H3B H 0.220137 0.146627 1.041238 0.062 Uiso 1 1 calc GR
H3C H 0.242026 0.083720 0.932271 0.062 Uiso 1 1 calc GR
C4 C -0.0323(3) 0.1609(4) 0.8226(3) 0.0246(7) Uani 1 1 d .
H4 H -0.062782 0.138586 0.881519 0.030 Uiso 1 1 calc R
C5 C -0.1266(3) 0.2459(4) 0.7967(3) 0.0282(7) Uani 1 1 d .
H5A H -0.104239 0.336071 0.849600 0.042 Uiso 1 1 calc GR
H5B H -0.230332 0.190285 0.787284 0.042 Uiso 1 1 calc GR
H5C H -0.105740 0.265739 0.736762 0.042 Uiso 1 1 calc GR
C6 C -0.0620(4) 0.0168(4) 0.7450(3) 0.0325(8) Uani 1 1 d .
H6A H -0.033668 0.032032 0.685147 0.049 Uiso 1 1 calc GR
H6B H -0.166483 -0.038001 0.732069 0.049 Uiso 1 1 calc GR
H6C H -0.004785 -0.036117 0.767884 0.049 Uiso 1 1 calc GR
C7 C 0.4854(3) 0.2474(3) 0.8611(2) 0.0203(6) Uani 1 1 d .
C8 C 0.5751(3) 0.2636(4) 0.9470(2) 0.0252(7) Uani 1 1 d .
H8 H 0.607335 0.352741 0.997644 0.030 Uiso 1 1 calc R
C9 C 0.6179(4) 0.1508(4) 0.9593(3) 0.0288(7) Uani 1 1 d .
H9 H 0.678875 0.162998 1.017956 0.035 Uiso 1 1 calc R
C10 C 0.5708(4) 0.0203(4) 0.8852(3) 0.0295(8) Uani 1 1 d .
H10 H 0.598608 -0.057261 0.893704 0.035 Uiso 1 1 calc R
C11 C 0.4837(4) 0.0027(4) 0.7991(3) 0.0282(7) Uani 1 1 d .
H11 H 0.453417 -0.086182 0.748307 0.034 Uiso 1 1 calc R
C12 C 0.4404(3) 0.1153(3) 0.7869(2) 0.0234(7) Uani 1 1 d .
H12 H 0.379992 0.102493 0.727916 0.028 Uiso 1 1 calc R
C13 C 0.5345(3) 0.4715(3) 0.7741(2) 0.0210(6) Uani 1 1 d .
C14 C 0.6378(3) 0.4184(4) 0.7315(2) 0.0245(7) Uani 1 1 d .
H14 H 0.643434 0.329503 0.734971 0.029 Uiso 1 1 calc R
C15 C 0.7325(4) 0.4919(4) 0.6844(3) 0.0279(7) Uani 1 1 d .
H15 H 0.802655 0.453684 0.656405 0.033 Uiso 1 1 calc R
C16 C 0.7257(4) 0.6209(4) 0.6778(3) 0.0308(8) Uani 1 1 d .
H16 H 0.790402 0.671367 0.645038 0.037 Uiso 1 1 calc R
C17 C 0.6228(4) 0.6760(4) 0.7196(3) 0.0287(7) Uani 1 1 d .
H17 H 0.616158 0.763821 0.714453 0.034 Uiso 1 1 calc R
C18 C 0.5304(3) 0.6039(4) 0.7686(3) 0.0258(7) Uani 1 1 d .
H18 H 0.463117 0.644321 0.798899 0.031 Uiso 1 1 calc R
C19 C 0.2472(3) 0.2180(4) 0.5808(2) 0.0227(7) Uani 1 1 d .
C20 C 0.2082(4) 0.0695(4) 0.5426(3) 0.0297(8) Uani 1 1 d .
H20 H 0.125953 0.011292 0.559392 0.036 Uiso 1 1 calc R
C21 C 0.2870(4) 0.0051(5) 0.4804(3) 0.0362(9) Uani 1 1 d .
H21 H 0.260344 -0.096034 0.456709 0.043 Uiso 1 1 calc R
C22 C 0.4033(4) 0.0880(5) 0.4534(3) 0.0386(9) Uani 1 1 d .
H22 H 0.456690 0.044334 0.410259 0.046 Uiso 1 1 calc R
C23 C 0.4434(4) 0.2371(5) 0.4894(3) 0.0348(9) Uani 1 1 d .
H23 H 0.523597 0.294864 0.470559 0.042 Uiso 1 1 calc R
C24 C 0.3654(3) 0.3000(4) 0.5526(3) 0.0273(7) Uani 1 1 d .
H24 H 0.393336 0.401110 0.577147 0.033 Uiso 1 1 calc R
C25 C 0.1569(3) 0.4678(4) 0.6682(3) 0.0232(7) Uani 1 1 d .
C26 C 0.1440(4) 0.5648(4) 0.7538(3) 0.0276(7) Uani 1 1 d .
H26 H 0.137070 0.537835 0.810714 0.033 Uiso 1 1 calc R
C27 C 0.1412(4) 0.6992(4) 0.7562(3) 0.0331(8) Uani 1 1 d .
H27 H 0.132514 0.763298 0.814617 0.040 Uiso 1 1 calc R
C28 C 0.1511(4) 0.7411(4) 0.6734(3) 0.0341(8) Uani 1 1 d .
H28 H 0.150187 0.833536 0.675269 0.041 Uiso 1 1 calc R
C29 C 0.1623(4) 0.6459(4) 0.5888(3) 0.0345(8) Uani 1 1 d .
H29 H 0.169092 0.673095 0.531949 0.041 Uiso 1 1 calc R
C30 C 0.1638(4) 0.5107(4) 0.5860(3) 0.0298(8) Uani 1 1 d .
H30 H 0.169702 0.446234 0.526832 0.036 Uiso 1 1 calc R
B1 B 0.2166(4) 0.2980(4) 0.7917(3) 0.0215(7) Uani 1 1 d .

loop_
_atom_site_aniso_label
_atom_site_aniso_U_11
_atom_site_aniso_U_22
_atom_site_aniso_U_33
_atom_site_aniso_U_23
_atom_site_aniso_U_13
_atom_site_aniso_U_12
P1 0.0215(4) 0.0142(4) 0.0233(4) 0.0052(3) 0.0019(3) 0.0053(3)
P2 0.0225(4) 0.0165(4) 0.0240(5) 0.0059(3) 0.0014(3) 0.0059(3)
N1 0.0216(12) 0.0186(14) 0.0278(15) 0.0086(12) 0.0026(11) 0.0076(10)
C1 0.0249(16) 0.034(2) 0.0231(18) 0.0117(16) 0.0029(13) 0.0057(13)
C2 0.037(2) 0.047(3) 0.027(2) 0.0048(18) 0.0069(16) 0.0115(17)
C3 0.0311(19) 0.054(3) 0.052(3) 0.036(2) 0.0092(17) 0.0131(17)
C4 0.0194(14) 0.0226(17) 0.0338(19) 0.0121(15) 0.0053(12) 0.0067(12)
C5 0.0224(15) 0.0299(19) 0.038(2) 0.0155(17) 0.0075(14) 0.0113(13)
C6 0.0285(17) 0.0178(17) 0.045(2) 0.0088(17) 0.0008(15) 0.0015(13)
C7 0.0171(13) 0.0174(15) 0.0264(17) 0.0075(13) 0.0053(11) 0.0049(11)
C8 0.0299(16) 0.0192(17) 0.0254(18) 0.0057(14) 0.0027(13) 0.0086(13)
C9 0.0327(17) 0.030(2) 0.0277(19) 0.0129(16) 0.0015(14) 0.0144(14)
C10 0.0316(17) 0.0229(18) 0.040(2) 0.0160(16) 0.0089(15) 0.0120(13)
C11 0.0272(16) 0.0162(16) 0.040(2) 0.0064(15) 0.0069(14) 0.0067(12)
C12 0.0236(15) 0.0187(16) 0.0279(18) 0.0082(14) 0.0018(12) 0.0071(12)
C13 0.0198(14) 0.0188(16) 0.0203(16) 0.0058(13) -0.0011(11) 0.0021(11)
C14 0.0267(16) 0.0177(16) 0.0272(18) 0.0058(14) -0.0012(13) 0.0076(12)
C15 0.0287(17) 0.0270(19) 0.0285(19) 0.0087(16) 0.0048(13) 0.0103(13)
C16 0.0286(17) 0.028(2) 0.034(2) 0.0124(16) 0.0073(14) 0.0040(14)
C17 0.0316(17) 0.0177(17) 0.035(2) 0.0103(15) 0.0006(14) 0.0048(13)
C18 0.0262(16) 0.0175(17) 0.0317(19) 0.0082(14) 0.0019(13) 0.0050(12)
C19 0.0261(15) 0.0218(17) 0.0195(16) 0.0045(13) 0.0005(12) 0.0099(12)
C20 0.0333(18) 0.0245(19) 0.030(2) 0.0064(16) 0.0008(14) 0.0116(14)
C21 0.049(2) 0.035(2) 0.027(2) 0.0056(17) 0.0036(16) 0.0237(18)
C22 0.048(2) 0.051(3) 0.026(2) 0.0098(19) 0.0066(16) 0.033(2)
C23 0.0311(18) 0.050(3) 0.0276(19) 0.0135(18) 0.0080(14) 0.0175(16)
C24 0.0279(16) 0.0277(19) 0.0256(18) 0.0082(15) 0.0017(13) 0.0095(13)
C25 0.0202(14) 0.0183(16) 0.0312(18) 0.0094(14) 0.0030(12) 0.0055(11)
C26 0.0276(16) 0.0235(18) 0.0310(19) 0.0083(15) 0.0039(13) 0.0082(13)
C27 0.0365(19) 0.0198(18) 0.040(2) 0.0046(16) 0.0052(16) 0.0103(14)
C28 0.0339(18) 0.0210(19) 0.050(2) 0.0148(18) 0.0054(16) 0.0104(14)
C29 0.040(2) 0.029(2) 0.039(2) 0.0171(18) 0.0064(16) 0.0124(15)
C30 0.0356(18) 0.0217(18) 0.034(2) 0.0102(16) 0.0037(15) 0.0114(14)
B1 0.0267(17) 0.0125(17) 0.0243(19) 0.0037(14) 0.0008(14) 0.0084(13)

loop_
_atom_type_symbol
_atom_type_description
_atom_type_scat_dispersion_real
_atom_type_scat_dispersion_imag
_atom_type_scat_source
C C 0.0033 0.0016 'International Tables Vol C Tables 4.2.6.8 and 6.1.1.4'
H H 0.0000 0.0000 'International Tables Vol C Tables 4.2.6.8 and 6.1.1.4'
B B 0.0013 0.0007 'International Tables Vol C Tables 4.2.6.8 and 6.1.1.4'
N N 0.0061 0.0033 'International Tables Vol C Tables 4.2.6.8 and 6.1.1.4'
P P 0.1023 0.0942 'International Tables Vol C Tables 4.2.6.8 and 6.1.1.4'

loop_
_geom_angle_atom_site_label_1
_geom_angle_atom_site_label_2
_geom_angle_atom_site_label_3
_geom_angle
C7 P1 B1 101.31(14)
C13 P1 C7 103.81(14)
C13 P1 B1 112.91(15)
C19 P2 B1 104.84(14)
C25 P2 C19 107.35(15)
C25 P2 B1 102.71(15)
C1 N1 C4 111.8(2)
B1 N1 C1 122.8(3)
B1 N1 C4 125.3(3)
N1 C1 H1 106.6
N1 C1 C2 112.1(3)
N1 C1 C3 112.5(3)
C2 C1 H1 106.6
C3 C1 H1 106.6
C3 C1 C2 112.0(3)
C1 C2 H2A 109.5
C1 C2 H2B 109.5
C1 C2 H2C 109.5
H2A C2 H2B 109.5
H2A C2 H2C 109.5
H2B C2 H2C 109.5
C1 C3 H3A 109.5
C1 C3 H3B 109.5
C1 C3 H3C 109.5
H3A C3 H3B 109.5
H3A C3 H3C 109.5
H3B C3 H3C 109.5
N1 C4 H4 105.8
N1 C4 C5 113.2(3)
N1 C4 C6 112.3(3)
C5 C4 H4 105.8
C6 C4 H4 105.8
C6 C4 C5 113.2(3)
C4 C5 H5A 109.5
C4 C5 H5B 109.5
C4 C5 H5C 109.5
H5A C5 H5B 109.5
H5A C5 H5C 109.5
H5B C5 H5C 109.5
C4 C6 H6A 109.5
C4 C6 H6B 109.5
C4 C6 H6C 109.5
H6A C6 H6B 109.5
H6A C6 H6C 109.5
H6B C6 H6C 109.5
C8 C7 P1 118.2(2)
C8 C7 C12 118.5(3)
C12 C7 P1 123.2(2)
C7 C8 H8 119.5
C9 C8 C7 120.9(3)
C9 C8 H8 119.5
C8 C9 H9 120.2
C10 C9 C8 119.6(3)
C10 C9 H9 120.2
C9 C10 H10 119.8
C11 C10 C9 120.4(3)
C11 C10 H10 119.8
C10 C11 H11 120.0
C10 C11 C12 120.1(3)
C12 C11 H11 120.0
C7 C12 H12 119.7
C11 C12 C7 120.5(3)
C11 C12 H12 119.7
C14 C13 P1 124.9(2)
C14 C13 C18 117.7(3)
C18 C13 P1 116.6(2)
C13 C14 H14 119.2
C15 C14 C13 121.5(3)
C15 C14 H14 119.2
C14 C15 H15 119.8
C14 C15 C16 120.3(3)
C16 C15 H15 119.8
C15 C16 H16 120.4
C15 C16 C17 119.2(3)
C17 C16 H16 120.4
C16 C17 H17 119.8
C18 C17 C16 120.4(3)
C18 C17 H17 119.8
C13 C18 H18 119.6
C17 C18 C13 120.8(3)
C17 C18 H18 119.6
C20 C19 P2 114.8(2)
C24 C19 P2 127.4(3)
C24 C19 C20 117.8(3)
C19 C20 H20 119.3
C21 C20 C19 121.5(3)
C21 C20 H20 119.3
C20 C21 H21 120.1
C22 C21 C20 119.8(4)
C22 C21 H21 120.1
C21 C22 H22 120.0
C21 C22 C23 119.9(3)
C23 C22 H22 120.0
C22 C23 H23 120.2
C24 C23 C22 119.7(4)
C24 C23 H23 120.2
C19 C24 H24 119.3
C23 C24 C19 121.3(4)
C23 C24 H24 119.3
C26 C25 P2 120.1(3)
C30 C25 P2 121.1(3)
C30 C25 C26 117.6(3)
C25 C26 H26 119.6
C27 C26 C25 120.9(3)
C27 C26 H26 119.6
C26 C27 H27 119.7
C26 C27 C28 120.6(4)
C28 C27 H27 119.7
C27 C28 H28 120.6
C29 C28 C27 118.9(3)
C29 C28 H28 120.6
C28 C29 H29 119.7
C28 C29 C30 120.6(3)
C30 C29 H29 119.7
C25 C30 H30 119.3
C29 C30 C25 121.4(4)
C29 C30 H30 119.3
P1 B1 P2 125.64(19)
N1 B1 P1 114.2(2)
N1 B1 P2 120.0(2)

loop_
_geom_bond_atom_site_label_1
_geom_bond_atom_site_label_2
_geom_bond_distance
P1 C7 1.839(3)
P1 C13 1.827(3)
P1 B1 1.972(4)
P2 C19 1.836(3)
P2 C25 1.826(3)
P2 B1 1.977(4)
N1 C1 1.489(4)
N1 C4 1.505(4)
N1 B1 1.395(5)
C1 H1 1.0000
C1 C2 1.537(5)
C1 C3 1.517(5)
C2 H2A 0.9800
C2 H2B 0.9800
C2 H2C 0.9800
C3 H3A 0.9800
C3 H3B 0.9800
C3 H3C 0.9800
C4 H4 1.0000
C4 C5 1.527(4)
C4 C6 1.526(5)
C5 H5A 0.9800
C5 H5B 0.9800
C5 H5C 0.9800
C6 H6A 0.9800
C6 H6B 0.9800
C6 H6C 0.9800
C7 C8 1.398(4)
C7 C12 1.402(5)
C8 H8 0.9500
C8 C9 1.394(5)
C9 H9 0.9500
C9 C10 1.390(5)
C10 H10 0.9500
C10 C11 1.384(5)
C11 H11 0.9500
C11 C12 1.394(4)
C12 H12 0.9500
C13 C14 1.390(4)
C13 C18 1.403(5)
C14 H14 0.9500
C14 C15 1.380(5)
C15 H15 0.9500
C15 C16 1.382(5)
C16 H16 0.9500
C16 C17 1.392(5)
C17 H17 0.9500
C17 C18 1.381(5)
C18 H18 0.9500
C19 C20 1.398(5)
C19 C24 1.389(5)
C20 H20 0.9500
C20 C21 1.390(5)
C21 H21 0.9500
C21 C22 1.372(6)
C22 H22 0.9500
C22 C23 1.401(6)
C23 H23 0.9500
C23 C24 1.386(5)
C24 H24 0.9500
C25 C26 1.407(5)
C25 C30 1.392(5)
C26 H26 0.9500
C26 C27 1.386(5)
C27 H27 0.9500
C27 C28 1.395(5)
C28 H28 0.9500
C28 C29 1.383(6)
C29 H29 0.9500
C29 C30 1.389(5)
C30 H30 0.9500

loop_
_geom_torsion_atom_site_label_1
_geom_torsion_atom_site_label_2
_geom_torsion_atom_site_label_3
_geom_torsion_atom_site_label_4
_geom_torsion
P1 C7 C8 C9 176.1(3)
P1 C7 C12 C11 -176.2(2)
P1 C13 C14 C15 -170.0(3)
P1 C13 C18 C17 172.3(3)
P2 C19 C20 C21 179.1(3)
P2 C19 C24 C23 -177.6(3)
P2 C25 C26 C27 -169.1(3)
P2 C25 C30 C29 169.5(3)
C1 N1 C4 C5 115.6(3)
C1 N1 C4 C6 -114.8(3)
C1 N1 B1 P1 1.4(4)
C1 N1 B1 P2 -174.0(2)
C4 N1 C1 C2 -61.4(4)
C4 N1 C1 C3 65.8(3)
C4 N1 B1 P1 -177.5(2)
C4 N1 B1 P2 7.2(4)
C7 P1 C13 C14 0.4(3)
C7 P1 C13 C18 -169.0(2)
C7 C8 C9 C10 0.0(5)
C8 C7 C12 C11 0.4(4)
C8 C9 C10 C11 0.9(5)
C9 C10 C11 C12 -1.2(5)
C10 C11 C12 C7 0.5(5)
C12 C7 C8 C9 -0.6(5)
C13 P1 C7 C8 105.8(3)
C13 P1 C7 C12 -77.6(3)
C13 C14 C15 C16 -0.5(5)
C14 C13 C18 C17 2.1(5)
C14 C15 C16 C17 0.3(5)
C15 C16 C17 C18 1.1(6)
C16 C17 C18 C13 -2.3(5)
C18 C13 C14 C15 -0.7(5)
C19 P2 C25 C26 -148.1(3)
C19 P2 C25 C30 44.5(3)
C19 C20 C21 C22 -1.9(5)
C20 C19 C24 C23 -0.7(5)
C20 C21 C22 C23 0.8(6)
C21 C22 C23 C24 0.3(5)
C22 C23 C24 C19 -0.4(5)
C24 C19 C20 C21 1.8(5)
C25 P2 C19 C20 -161.3(2)
C25 P2 C19 C24 15.8(3)
C25 C26 C27 C28 0.0(5)
C26 C25 C30 C29 1.8(5)
C26 C27 C28 C29 0.6(5)
C27 C28 C29 C30 0.0(6)
C28 C29 C30 C25 -1.2(6)
C30 C25 C26 C27 -1.2(5)
B1 P1 C7 C8 -136.9(2)
B1 P1 C7 C12 39.7(3)
B1 P1 C13 C14 -108.4(3)
B1 P1 C13 C18 82.1(3)
B1 P2 C19 C20 90.0(3)
B1 P2 C19 C24 -93.0(3)
B1 P2 C25 C26 -37.9(3)
B1 P2 C25 C30 154.7(3)
B1 N1 C1 C2 119.6(3)
B1 N1 C1 C3 -113.2(3)
B1 N1 C4 C5 -65.4(4)
B1 N1 C4 C6 64.2(4)
